data_8102161
loop_
_publ_author_name
'Zhang, Guo-Hui'
'Cao, Du-Xia'
'Chen, Hong-Yu'
'Liu, Zhi-Qiang'

_publ_section_title
;
Crystal structure of 6,6',12,12'-tetrabutyl-6,12-dihydroindeno[1,2b]
fluorene, C~36~H~46~
;
_journal_issue 3
_journal_name_full 'Zeitschrift f\"ur Kristallographie - New Crystal Structures'
_journal_page_first 310
_journal_page_last 312
_journal_volume 222
_journal_year 2007
_chemical_formula_moiety 'C36 H46'
_chemical_formula_sum 'C36 H46'
_chemical_formula_weight 478.73
_chemical_name_systematic
;
6,6',12,12'-tetrabutyl-6,12-dihydroindeno[1,2b]fluorene
;
_space_group_IT_number 2
_symmetry_cell_setting triclinic
_symmetry_space_group_name_Hall '-P 1'
_symmetry_space_group_name_H-M 'P -1'
_atom_sites_solution_hydrogens geom
_atom_sites_solution_primary direct
_atom_sites_solution_secondary difmap
_audit_creation_method SHELXL-97
_cell_angle_alpha 109.770(2)
_cell_angle_beta 91.533(2)
_cell_angle_gamma 98.890(2)
_cell_formula_units_Z 3
_cell_length_a 9.3461(10)
_cell_length_b 13.8709(16)
_cell_length_c 19.126(2)
_cell_measurement_temperature 298(2)
_cell_volume 2297.0(4)
_computing_cell_refinement 'Bruker SMART'
_computing_data_collection 'Bruker SMART'
_computing_data_reduction 'Bruker SAINT'
_computing_molecular_graphics 'SHELXL-97 (Sheldrick, 1997)'
_computing_publication_material 'SHELXL-97 (Sheldrick, 1997)'
_computing_structure_refinement 'SHELXL-97 (Sheldrick, 1997)'
_computing_structure_solution 'SIR-97 (Altomare,1999)'
_diffrn_ambient_temperature 298(2)
_diffrn_measured_fraction_theta_full 0.986
_diffrn_measured_fraction_theta_max 0.986
_diffrn_measurement_device_type 'Bruker SMART CCD'
_diffrn_measurement_method phi/omega
_diffrn_radiation_monochromator graphite
_diffrn_radiation_source 'fine-focus sealed tube'
_diffrn_radiation_type MoK\a
_diffrn_radiation_wavelength 0.71073
_diffrn_reflns_av_R_equivalents 0.0188
_diffrn_reflns_av_sigmaI/netI 0.0386
_diffrn_reflns_limit_h_max 11
_diffrn_reflns_limit_h_min -9
_diffrn_reflns_limit_k_max 13
_diffrn_reflns_limit_k_min -16
_diffrn_reflns_limit_l_max 22
_diffrn_reflns_limit_l_min -18
_diffrn_reflns_number 12085
_diffrn_reflns_theta_full 25.01
_diffrn_reflns_theta_max 25.01
_diffrn_reflns_theta_min 2.21
_exptl_absorpt_coefficient_mu 0.058
_exptl_absorpt_correction_T_max 0.9931
_exptl_absorpt_correction_T_min 0.9800
_exptl_absorpt_correction_type multi-scan
_exptl_absorpt_process_details 'Bruker SMART'
_exptl_crystal_colour colourless
_exptl_crystal_density_diffrn 1.038
_exptl_crystal_density_method 'not measured'
_exptl_crystal_description block
_exptl_crystal_F_000 786
_exptl_crystal_size_max 0.35
_exptl_crystal_size_mid 0.21
_exptl_crystal_size_min 0.12
_refine_diff_density_max 0.219
_refine_diff_density_min -0.225
_refine_diff_density_rms 0.046
_refine_ls_extinction_method none
_refine_ls_goodness_of_fit_ref 1.127
_refine_ls_hydrogen_treatment constr
_refine_ls_matrix_type full
_refine_ls_number_parameters 506
_refine_ls_number_reflns 7984
_refine_ls_number_restraints 24
_refine_ls_restrained_S_all 1.127
_refine_ls_R_factor_all 0.0895
_refine_ls_R_factor_gt 0.0738
_refine_ls_shift/su_max 0.000
_refine_ls_shift/su_mean 0.000
_refine_ls_structure_factor_coef Fsqd
_refine_ls_weighting_details 'calc w=1/[\s^2^(Fo^2^)+(0.0723P)^2^+0.4812P] where P=(Fo^2^+2Fc^2^)/3'
_refine_ls_weighting_scheme calc
_refine_ls_wR_factor_gt 0.1712
_refine_ls_wR_factor_ref 0.1831
_reflns_number_gt 6394
_reflns_number_total 7984
_reflns_threshold_expression >2sigma(I)
_cod_data_source_file 1267-2059.cff
_cod_data_source_block 50930bm
_cod_depositor_comments
;
The following automatic conversions were performed:
'_symmetry_cell_setting' value 'Triclinic' changed to 'triclinic'
according to '/home/saulius/struct/CIF-dictionaries/cif_core.dic'
dictionary named 'cif_core.dic' version 2.4.1 from 2010-06-29.

Automatic conversion script
Id: cif_fix_enum 1555 2011-01-17 13:19:09Z saulius 
;
_cod_database_code 8102161

loop_
_symmetry_equiv_pos_as_xyz
'x, y, z'
'-x, -y, -z'

loop_
_atom_site_label
_atom_site_type_symbol
_atom_site_fract_x
_atom_site_fract_y
_atom_site_fract_z
_atom_site_U_iso_or_equiv
_atom_site_adp_type
_atom_site_occupancy
_atom_site_symmetry_multiplicity
_atom_site_Wyckoff_symbol
_atom_site_calc_flag
_atom_site_refinement_flags
_atom_site_disorder_assembly
_atom_site_disorder_group
C1 C 0.86688(19) 0.33616(14) 0.06055(11) 0.0393(4) Uani 1 2 i d . . .
C2 C 0.8357(2) 0.39917(15) 0.12990(11) 0.0429(5) Uani 1 2 i d . . .
H2A H 0.8114 0.4641 0.1366 0.051 Uiso 1 2 i calc R . .
C3 C 0.84166(19) 0.36323(14) 0.18870(10) 0.0396(4) Uani 1 2 i d . . .
C4 C 0.87744(19) 0.26511(14) 0.17840(10) 0.0387(4) Uani 1 2 i d . . .
C5 C 0.9109(2) 0.20243(15) 0.10918(11) 0.0421(5) Uani 1 2 i d . . .
H5A H 0.9361 0.1378 0.1026 0.050 Uiso 1 2 i calc R . .
C6 C 0.90548(19) 0.23873(14) 0.05051(10) 0.0395(4) Uani 1 2 i d . . .
C7 C 0.8674(2) 0.35190(15) -0.01159(11) 0.0430(5) Uani 1 2 i d . . .
C8 C 0.9103(2) 0.26664(16) -0.06418(11) 0.0480(5) Uani 1 2 i d . . .
C9 C 0.9396(2) 0.18668(16) -0.02955(11) 0.0483(5) Uani 1 2 i d . . .
C10 C 0.8348(2) 0.43364(18) -0.03174(13) 0.0545(6) Uani 1 2 i d . . .
H10A H 0.8052 0.4904 0.0032 0.065 Uiso 1 2 i calc R . .
C11 C 0.8468(3) 0.4295(2) -0.10420(14) 0.0662(7) Uani 1 2 i d . . .
H11A H 0.8250 0.4838 -0.1184 0.079 Uiso 1 2 i calc R . .
C12 C 0.8910(3) 0.3454(2) -0.15603(14) 0.0726(8) Uani 1 2 i d . . .
H12A H 0.8995 0.3436 -0.2048 0.087 Uiso 1 2 i calc R . .
C13 C 0.9228(3) 0.2639(2) -0.13616(13) 0.0663(7) Uani 1 2 i d . . .
H13A H 0.9525 0.2073 -0.1713 0.080 Uiso 1 2 i calc R . .
C14 C 0.8721(2) 0.24748(15) 0.24988(11) 0.0431(5) Uani 1 2 i d . . .
C15 C 0.8319(2) 0.33416(16) 0.30290(11) 0.0465(5) Uani 1 2 i d . . .
C16 C 0.8195(3) 0.33727(19) 0.37515(13) 0.0619(6) Uani 1 2 i d . . .
H16A H 0.7927 0.3948 0.4107 0.074 Uiso 1 2 i calc R . .
C17 C 0.8471(3) 0.2541(2) 0.39439(14) 0.0717(7) Uani 1 2 i d . . .
H17A H 0.8386 0.2556 0.4431 0.086 Uiso 1 2 i calc R . .
C18 C 0.8871(3) 0.1689(2) 0.34215(14) 0.0693(7) Uani 1 2 i d . . .
H18A H 0.9059 0.1136 0.3560 0.083 Uiso 1 2 i calc R . .
C19 C 0.8999(3) 0.16453(18) 0.26960(13) 0.0562(6) Uani 1 2 i d . . .
H19A H 0.9267 0.1067 0.2344 0.067 Uiso 1 2 i calc R . .
C20 C 0.8075(2) 0.41519(16) 0.26874(11) 0.0472(5) Uani 1 2 i d . . .
C21 C 0.9087(3) 0.52070(17) 0.30862(13) 0.0590(6) Uani 1 2 i d . . .
H21A H 0.8944 0.5669 0.2817 0.071 Uiso 1 2 i calc R . .
H21B H 0.8771 0.5505 0.3581 0.071 Uiso 1 2 i calc R . .
C22 C 1.0685(3) 0.52027(19) 0.31688(15) 0.0714(7) Uani 1 2 i d . . .
H22A H 1.1057 0.5019 0.2681 0.086 Uiso 1 2 i calc R . .
H22B H 1.0843 0.4678 0.3379 0.086 Uiso 1 2 i calc R . .
C23 C 1.1519(4) 0.6253(2) 0.3667(2) 0.1037(11) Uani 1 2 i d . . .
H23A H 1.1449 0.6750 0.3418 0.124 Uiso 1 2 i calc R . .
H23B H 1.1034 0.6476 0.4122 0.124 Uiso 1 2 i calc R . .
C24 C 1.3047(4) 0.6309(3) 0.3872(3) 0.1448(17) Uani 1 2 i d . . .
H24A H 1.3460 0.7009 0.4177 0.217 Uiso 1 2 i calc R . .
H24B H 1.3552 0.6103 0.3429 0.217 Uiso 1 2 i calc R . .
H24C H 1.3138 0.5851 0.4145 0.217 Uiso 1 2 i calc R . .
C25 C 0.6489(2) 0.43351(19) 0.27190(13) 0.0603(6) Uani 1 2 i d . . .
H25A H 0.6313 0.4650 0.3238 0.072 Uiso 1 2 i calc R . .
H25B H 0.6381 0.4834 0.2476 0.072 Uiso 1 2 i calc R . .
C26 C 0.5333(2) 0.3389(2) 0.23680(15) 0.0656(7) Uani 1 2 i d . . .
H26A H 0.5399 0.2895 0.2621 0.079 Uiso 1 2 i calc R . .
H26B H 0.5504 0.3058 0.1850 0.079 Uiso 1 2 i calc R . .
C27 C 0.3819(3) 0.3656(3) 0.24077(18) 0.0868(9) Uani 1 2 i d . . .
H27A H 0.3677 0.4024 0.2924 0.104 Uiso 1 2 i calc R . .
H27B H 0.3746 0.4123 0.2134 0.104 Uiso 1 2 i calc R . .
C28 C 0.2641(3) 0.2739(3) 0.2104(2) 0.1113(12) Uani 1 2 i d . . .
H28A H 0.1716 0.2964 0.2150 0.167 Uiso 1 2 i calc R . .
H28B H 0.2692 0.2277 0.2378 0.167 Uiso 1 2 i calc R . .
H28C H 0.2753 0.2382 0.1588 0.167 Uiso 1 2 i calc R . .
C29 C 1.1007(3) 0.17308(18) -0.03278(13) 0.0597(6) Uani 1 2 i d . . .
H29A H 1.1179 0.1279 -0.0054 0.072 Uiso 1 2 i calc R . .
H29B H 1.1179 0.1384 -0.0843 0.072 Uiso 1 2 i calc R . .
C30 C 1.2094(3) 0.2730(2) -0.00170(16) 0.0710(7) Uani 1 2 i d . . .
H30A H 1.1938 0.3170 -0.0302 0.085 Uiso 1 2 i calc R . .
H30B H 1.1896 0.3087 0.0493 0.085 Uiso 1 2 i calc R . .
C31 C 1.3664(3) 0.2615(3) -0.00196(19) 0.0911(10) Uani 1 2 i d . . .
H31A H 1.3842 0.2208 0.0288 0.109 Uiso 1 2 i calc R . .
H31B H 1.3862 0.2233 -0.0524 0.109 Uiso 1 2 i calc R . .
C32 C 1.4691(3) 0.3631(3) 0.0260(3) 0.1299(15) Uani 1 2 i d U . .
H32A H 1.5673 0.3505 0.0249 0.195 Uiso 1 2 i calc R . .
H32B H 1.4513 0.4010 0.0763 0.195 Uiso 1 2 i calc R . .
H32C H 1.4545 0.4030 -0.0051 0.195 Uiso 1 2 i calc R . .
C33 C 0.8398(3) 0.08067(16) -0.06763(12) 0.0590(6) Uani 1 2 i d . . .
H33A H 0.8666 0.0512 -0.1181 0.071 Uiso 1 2 i calc R . .
H33B H 0.8586 0.0344 -0.0414 0.071 Uiso 1 2 i calc R . .
C34 C 0.6789(3) 0.08225(17) -0.07107(13) 0.0618(6) Uani 1 2 i d . . .
H34A H 0.6590 0.1279 -0.0976 0.074 Uiso 1 2 i calc R . .
H34B H 0.6510 0.1111 -0.0207 0.074 Uiso 1 2 i calc R . .
C35 C 0.5864(3) -0.0238(2) -0.10898(15) 0.0812(9) Uani 1 2 i d . . .
H35A H 0.6178 -0.0539 -0.1584 0.097 Uiso 1 2 i calc R . .
H35B H 0.6035 -0.0684 -0.0811 0.097 Uiso 1 2 i calc R . .
C36 C 0.4255(4) -0.0236(3) -0.11615(18) 0.1054(12) Uani 1 2 i d U . .
H36A H 0.3749 -0.0933 -0.1411 0.158 Uiso 1 2 i calc R . .
H36B H 0.4068 0.0193 -0.1445 0.158 Uiso 1 2 i calc R . .
H36C H 0.3921 0.0035 -0.0674 0.158 Uiso 1 2 i calc R . .
C37 C 0.6210(3) 0.98828(18) 0.63719(12) 0.0620(6) Uani 1 2 i d . . .
C38 C 0.5453(3) 0.99045(17) 0.56621(11) 0.0562(6) Uani 1 2 i d . . .
C39 C 0.4013(3) 0.95641(18) 0.54012(12) 0.0593(6) Uani 1 2 i d . . .
H39A H 0.3360 0.9277 0.5666 0.071 Uiso 1 2 i calc R . .
C40 C 0.3559(3) 0.96581(16) 0.47342(11) 0.0548(6) Uani 1 2 i d . . .
C41 C 0.2120(3) 0.93688(18) 0.43205(12) 0.0613(6) Uani 1 2 i d . . .
C42 C 0.0785(3) 0.8928(2) 0.44783(16) 0.0748(7) Uani 1 2 i d . . .
H42A H 0.0704 0.8759 0.4908 0.090 Uiso 1 2 i calc R . .
C43 C -0.0414(4) 0.8746(2) 0.39894(19) 0.0894(9) Uani 1 2 i d . . .
H43A H -0.1312 0.8450 0.4089 0.107 Uiso 1 2 i calc R . .
C44 C -0.0293(4) 0.8998(3) 0.33514(19) 0.0947(10) Uani 1 2 i d . . .
H44A H -0.1113 0.8864 0.3024 0.114 Uiso 1 2 i calc R . .
C45 C 0.1025(4) 0.9446(2) 0.31920(15) 0.0814(8) Uani 1 2 i d . . .
H45A H 0.1094 0.9623 0.2765 0.098 Uiso 1 2 i calc R . .
C46 C 0.2246(3) 0.96270(18) 0.36784(13) 0.0635(7) Uani 1 2 i d . . .
C47 C 0.5534(3) 1.0514(2) 0.70709(12) 0.0704(7) Uani 1 2 i d . . .
H47A H 0.4577 1.0134 0.7082 0.084 Uiso 1 2 i calc R . .
H47B H 0.6122 1.0549 0.7507 0.084 Uiso 1 2 i calc R . .
C48 C 0.5380(3) 1.1608(2) 0.71386(14) 0.0768(8) Uani 1 2 i d . . .
H48A H 0.4793 1.1583 0.6705 0.092 Uiso 1 2 i calc R . .
H48B H 0.6335 1.2000 0.7139 0.092 Uiso 1 2 i calc R . .
C49 C 0.4697(4) 1.2174(2) 0.78313(17) 0.0939(10) Uani 1 2 i d . . .
H49A H 0.3799 1.1739 0.7861 0.113 Uiso 1 2 i calc R . .
H49B H 0.5344 1.2269 0.8263 0.113 Uiso 1 2 i calc R . .
C50 C 0.4372(5) 1.3211(3) 0.7870(2) 0.1345(15) Uani 1 2 i d . . .
H50A H 0.3948 1.3519 0.8327 0.202 Uiso 1 2 i calc R . .
H50B H 0.3703 1.3126 0.7455 0.202 Uiso 1 2 i calc R . .
H50C H 0.5256 1.3656 0.7853 0.202 Uiso 1 2 i calc R . .
C51 C 0.6121(4) 0.8759(2) 0.63600(13) 0.0771(8) Uani 1 2 i d . . .
H51A H 0.6642 0.8779 0.6812 0.093 Uiso 1 2 i calc R A 1
H51B H 0.5110 0.8473 0.6371 0.093 Uiso 1 2 i calc R A 1
C52 C 0.6722(4) 0.8023(2) 0.56967(15) 0.0863(9) Uani 0.59(3) 2 i d P B 1
H52A H 0.6101 0.7916 0.5253 0.104 Uiso 0.59(3) 2 i calc PR B 1
H52B H 0.7676 0.8361 0.5637 0.104 Uiso 0.59(3) 2 i calc PR B 1
C53 C 0.686(2) 0.6976(11) 0.5734(9) 0.100(4) Uani 0.59(3) 2 i d PU B 1
H53A H 0.7536 0.7074 0.6155 0.119 Uiso 0.59(3) 2 i calc PR B 1
H53B H 0.5919 0.6649 0.5824 0.119 Uiso 0.59(3) 2 i calc PR B 1
C54 C 0.735(2) 0.6267(11) 0.5054(10) 0.152(6) Uani 0.59(3) 2 i d P B 1
H54A H 0.7428 0.5620 0.5120 0.228 Uiso 0.59(3) 2 i calc PR B 1
H54B H 0.8287 0.6579 0.4963 0.228 Uiso 0.59(3) 2 i calc PR B 1
H54C H 0.6668 0.6141 0.4637 0.228 Uiso 0.59(3) 2 i calc PR B 1
C52' C 0.6722(4) 0.8023(2) 0.56967(15) 0.0863(9) Uani 0.41(3) 2 i d P B 2
H52C H 0.7776 0.8174 0.5755 0.104 Uiso 0.41(3) 2 i calc PR B 2
H52D H 0.6401 0.8121 0.5243 0.104 Uiso 0.41(3) 2 i calc PR B 2
C53' C 0.619(2) 0.6880(17) 0.5639(12) 0.097(5) Uani 0.41(3) 2 i d P B 2
H53C H 0.6455 0.6808 0.6110 0.117 Uiso 0.41(3) 2 i calc PR B 2
H53D H 0.5136 0.6734 0.5561 0.117 Uiso 0.41(3) 2 i calc PR B 2
C54' C 0.676(3) 0.612(2) 0.5053(14) 0.139(8) Uani 0.41(3) 2 i d PU B 2
H54D H 0.6404 0.5439 0.5066 0.208 Uiso 0.41(3) 2 i calc PR B 2
H54E H 0.7800 0.6259 0.5122 0.208 Uiso 0.41(3) 2 i calc PR B 2
H54F H 0.6449 0.6154 0.4581 0.208 Uiso 0.41(3) 2 i calc PR B 2

loop_
_atom_site_aniso_label
_atom_site_aniso_U_11
_atom_site_aniso_U_22
_atom_site_aniso_U_33
_atom_site_aniso_U_23
_atom_site_aniso_U_13
_atom_site_aniso_U_12
C1 0.0340(10) 0.0369(10) 0.0459(11) 0.0146(9) 0.0002(8) 0.0028(8)
C2 0.0439(11) 0.0340(10) 0.0516(12) 0.0143(9) 0.0046(9) 0.0109(8)
C3 0.0357(10) 0.0382(10) 0.0442(11) 0.0134(9) 0.0024(8) 0.0068(8)
C4 0.0340(10) 0.0390(10) 0.0424(11) 0.0148(8) 0.0009(8) 0.0036(8)
C5 0.0442(11) 0.0331(10) 0.0488(12) 0.0128(9) 0.0039(9) 0.0094(8)
C6 0.0354(10) 0.0362(10) 0.0429(11) 0.0104(8) 0.0010(8) 0.0025(8)
C7 0.0362(10) 0.0432(11) 0.0479(12) 0.0182(9) -0.0022(9) -0.0026(8)
C8 0.0491(12) 0.0467(12) 0.0428(11) 0.0135(9) 0.0014(9) -0.0023(9)
C9 0.0584(13) 0.0425(12) 0.0424(11) 0.0126(9) 0.0075(10) 0.0084(10)
C10 0.0526(13) 0.0531(13) 0.0613(14) 0.0268(11) -0.0003(11) 0.0047(10)
C11 0.0730(16) 0.0642(16) 0.0679(16) 0.0387(14) -0.0078(13) -0.0030(13)
C12 0.0921(19) 0.0774(19) 0.0476(14) 0.0319(13) -0.0037(13) -0.0095(15)
C13 0.0881(18) 0.0584(15) 0.0462(13) 0.0156(11) 0.0051(12) 0.0002(13)
C14 0.0362(10) 0.0447(11) 0.0479(12) 0.0163(9) 0.0025(9) 0.0048(8)
C15 0.0434(11) 0.0478(12) 0.0453(12) 0.0134(9) 0.0046(9) 0.0051(9)
C16 0.0760(16) 0.0602(15) 0.0494(13) 0.0172(11) 0.0119(12) 0.0143(12)
C17 0.0933(19) 0.0801(19) 0.0491(14) 0.0326(13) 0.0110(13) 0.0129(15)
C18 0.0902(19) 0.0667(16) 0.0647(16) 0.0385(13) 0.0070(14) 0.0183(14)
C19 0.0677(15) 0.0522(13) 0.0554(14) 0.0243(11) 0.0087(11) 0.0159(11)
C20 0.0524(12) 0.0444(12) 0.0451(12) 0.0125(9) 0.0088(9) 0.0149(9)
C21 0.0779(16) 0.0455(13) 0.0494(13) 0.0097(10) 0.0077(11) 0.0133(11)
C22 0.0715(17) 0.0559(15) 0.0784(18) 0.0194(13) -0.0057(14) -0.0027(12)
C23 0.111(3) 0.071(2) 0.106(3) 0.0172(18) -0.018(2) -0.0185(18)
C24 0.120(3) 0.110(3) 0.164(4) 0.020(3) -0.048(3) -0.026(2)
C25 0.0640(15) 0.0651(15) 0.0592(14) 0.0217(12) 0.0188(12) 0.0304(12)
C26 0.0490(13) 0.0805(18) 0.0733(16) 0.0286(14) 0.0124(12) 0.0236(12)
C27 0.0537(16) 0.120(3) 0.100(2) 0.0458(19) 0.0187(15) 0.0331(16)
C28 0.0551(18) 0.158(4) 0.119(3) 0.044(3) 0.0092(17) 0.024(2)
C29 0.0697(15) 0.0553(14) 0.0584(14) 0.0190(11) 0.0212(12) 0.0227(12)
C30 0.0551(15) 0.0748(18) 0.0888(19) 0.0319(15) 0.0135(13) 0.0182(13)
C31 0.0630(18) 0.124(3) 0.108(2) 0.059(2) 0.0316(16) 0.0337(18)
C32 0.0496(18) 0.172(4) 0.191(4) 0.101(3) 0.005(2) 0.000(2)
C33 0.0867(18) 0.0376(12) 0.0458(12) 0.0077(9) 0.0074(12) 0.0060(11)
C34 0.0802(17) 0.0451(13) 0.0517(13) 0.0163(10) -0.0054(12) -0.0110(11)
C35 0.114(2) 0.0528(15) 0.0618(16) 0.0175(12) -0.0091(15) -0.0226(15)
C36 0.103(3) 0.095(2) 0.092(2) 0.0305(18) -0.0179(18) -0.0495(19)
C37 0.0966(19) 0.0535(14) 0.0382(12) 0.0179(10) 0.0023(12) 0.0156(13)
C38 0.0850(17) 0.0479(13) 0.0348(11) 0.0141(9) 0.0028(11) 0.0096(12)
C39 0.0826(17) 0.0526(14) 0.0423(12) 0.0184(10) 0.0098(12) 0.0053(12)
C40 0.0779(16) 0.0451(12) 0.0397(12) 0.0126(9) 0.0041(11) 0.0103(11)
C41 0.0833(18) 0.0476(13) 0.0467(13) 0.0069(10) 0.0023(12) 0.0146(12)
C42 0.0832(19) 0.0631(16) 0.0716(17) 0.0142(13) 0.0058(15) 0.0142(14)
C43 0.083(2) 0.083(2) 0.087(2) 0.0089(17) 0.0015(18) 0.0178(16)
C44 0.092(2) 0.081(2) 0.089(2) -0.0012(18) -0.0225(19) 0.0257(18)
C45 0.111(2) 0.0682(18) 0.0569(16) 0.0080(13) -0.0138(16) 0.0275(17)
C46 0.0913(19) 0.0475(13) 0.0458(13) 0.0053(10) -0.0030(12) 0.0214(13)
C47 0.106(2) 0.0675(16) 0.0425(13) 0.0223(12) 0.0043(13) 0.0213(14)
C48 0.110(2) 0.0668(17) 0.0541(15) 0.0179(13) 0.0042(14) 0.0234(15)
C49 0.124(3) 0.085(2) 0.0750(19) 0.0204(16) 0.0137(18) 0.0418(19)
C50 0.184(4) 0.104(3) 0.126(3) 0.031(2) 0.023(3) 0.075(3)
C51 0.126(2) 0.0614(16) 0.0479(14) 0.0222(12) -0.0002(14) 0.0210(16)
C52 0.135(3) 0.0606(17) 0.0626(17) 0.0178(13) 0.0055(17) 0.0240(17)
C53 0.133(8) 0.070(4) 0.091(5) 0.022(3) 0.009(6) 0.019(6)
C54 0.203(15) 0.077(6) 0.151(9) -0.008(6) 0.065(9) 0.053(8)
C52' 0.135(3) 0.0606(17) 0.0626(17) 0.0178(13) 0.0055(17) 0.0240(17)
C53' 0.124(11) 0.087(9) 0.086(9) 0.023(7) 0.030(9) 0.045(10)
C54' 0.159(12) 0.127(10) 0.125(10) 0.036(7) 0.018(8) 0.029(8)

loop_
_atom_type_symbol
_atom_type_description
_atom_type_scat_dispersion_real
_atom_type_scat_dispersion_imag
_atom_type_scat_source
C C 0.0033 0.0016 'International Tables Vol C Tables 4.2.6.8 and 6.1.1.4'
H H 0.0000 0.0000 'International Tables Vol C Tables 4.2.6.8 and 6.1.1.4'

loop_
_geom_angle_atom_site_label_1
_geom_angle_atom_site_label_2
_geom_angle_atom_site_label_3
_geom_angle
_geom_angle_site_symmetry_1
_geom_angle_site_symmetry_3
_geom_angle_publ_flag
C2 C1 C6 120.96(18) . . ?
C2 C1 C7 130.89(18) . . ?
C6 C1 C7 108.16(17) . . ?
C3 C2 C1 118.35(18) . . ?
C3 C2 H2A 120.8 . . ?
C1 C2 H2A 120.8 . . ?
C2 C3 C4 120.73(18) . . ?
C2 C3 C20 128.46(18) . . ?
C4 C3 C20 110.76(17) . . ?
C5 C4 C3 121.04(18) . . ?
C5 C4 C14 130.58(18) . . ?
C3 C4 C14 108.38(16) . . ?
C6 C5 C4 118.12(18) . . ?
C6 C5 H5A 120.9 . . ?
C4 C5 H5A 120.9 . . ?
C5 C6 C1 120.79(18) . . ?
C5 C6 C9 128.34(18) . . ?
C1 C6 C9 110.87(17) . . ?
C10 C7 C8 120.3(2) . . ?
C10 C7 C1 130.91(19) . . ?
C8 C7 C1 108.75(18) . . ?
C13 C8 C7 120.0(2) . . ?
C13 C8 C9 128.9(2) . . ?
C7 C8 C9 111.06(17) . . ?
C6 C9 C8 101.12(16) . . ?
C6 C9 C33 111.92(17) . . ?
C8 C9 C33 111.80(18) . . ?
C6 C9 C29 110.86(17) . . ?
C8 C9 C29 110.87(17) . . ?
C33 C9 C29 110.02(18) . . ?
C11 C10 C7 119.0(2) . . ?
C11 C10 H10A 120.5 . . ?
C7 C10 H10A 120.5 . . ?
C10 C11 C12 120.5(2) . . ?
C10 C11 H11A 119.7 . . ?
C12 C11 H11A 119.7 . . ?
C13 C12 C11 120.5(2) . . ?
C13 C12 H12A 119.7 . . ?
C11 C12 H12A 119.7 . . ?
C8 C13 C12 119.6(2) . . ?
C8 C13 H13A 120.2 . . ?
C12 C13 H13A 120.2 . . ?
C19 C14 C15 120.3(2) . . ?
C19 C14 C4 131.22(19) . . ?
C15 C14 C4 108.46(18) . . ?
C16 C15 C14 120.0(2) . . ?
C16 C15 C20 129.0(2) . . ?
C14 C15 C20 111.04(18) . . ?
C15 C16 C17 119.3(2) . . ?
C15 C16 H16A 120.3 . . ?
C17 C16 H16A 120.3 . . ?
C18 C17 C16 120.6(2) . . ?
C18 C17 H17A 119.7 . . ?
C16 C17 H17A 119.7 . . ?
C17 C18 C19 120.8(2) . . ?
C17 C18 H18A 119.6 . . ?
C19 C18 H18A 119.6 . . ?
C18 C19 C14 119.0(2) . . ?
C18 C19 H19A 120.5 . . ?
C14 C19 H19A 120.5 . . ?
C15 C20 C3 101.35(16) . . ?
C15 C20 C25 111.49(17) . . ?
C3 C20 C25 111.02(17) . . ?
C15 C20 C21 111.77(18) . . ?
C3 C20 C21 112.77(17) . . ?
C25 C20 C21 108.37(18) . . ?
C22 C21 C20 117.63(19) . . ?
C22 C21 H21A 107.9 . . ?
C20 C21 H21A 107.9 . . ?
C22 C21 H21B 107.9 . . ?
C20 C21 H21B 107.9 . . ?
H21A C21 H21B 107.2 . . ?
C21 C22 C23 112.0(2) . . ?
C21 C22 H22A 109.2 . . ?
C23 C22 H22A 109.2 . . ?
C21 C22 H22B 109.2 . . ?
C23 C22 H22B 109.2 . . ?
H22A C22 H22B 107.9 . . ?
C24 C23 C22 117.0(3) . . ?
C24 C23 H23A 108.0 . . ?
C22 C23 H23A 108.0 . . ?
C24 C23 H23B 108.0 . . ?
C22 C23 H23B 108.0 . . ?
H23A C23 H23B 107.3 . . ?
C23 C24 H24A 109.5 . . ?
C23 C24 H24B 109.5 . . ?
H24A C24 H24B 109.5 . . ?
C23 C24 H24C 109.5 . . ?
H24A C24 H24C 109.5 . . ?
H24B C24 H24C 109.5 . . ?
C26 C25 C20 116.31(19) . . ?
C26 C25 H25A 108.2 . . ?
C20 C25 H25A 108.2 . . ?
C26 C25 H25B 108.2 . . ?
C20 C25 H25B 108.2 . . ?
H25A C25 H25B 107.4 . . ?
C25 C26 C27 112.2(2) . . ?
C25 C26 H26A 109.2 . . ?
C27 C26 H26A 109.2 . . ?
C25 C26 H26B 109.2 . . ?
C27 C26 H26B 109.2 . . ?
H26A C26 H26B 107.9 . . ?
C28 C27 C26 114.0(3) . . ?
C28 C27 H27A 108.8 . . ?
C26 C27 H27A 108.8 . . ?
C28 C27 H27B 108.8 . . ?
C26 C27 H27B 108.8 . . ?
H27A C27 H27B 107.7 . . ?
C27 C28 H28A 109.5 . . ?
C27 C28 H28B 109.5 . . ?
H28A C28 H28B 109.5 . . ?
C27 C28 H28C 109.5 . . ?
H28A C28 H28C 109.5 . . ?
H28B C28 H28C 109.5 . . ?
C30 C29 C9 114.90(19) . . ?
C30 C29 H29A 108.5 . . ?
C9 C29 H29A 108.5 . . ?
C30 C29 H29B 108.5 . . ?
C9 C29 H29B 108.5 . . ?
H29A C29 H29B 107.5 . . ?
C31 C30 C29 115.9(2) . . ?
C31 C30 H30A 108.3 . . ?
C29 C30 H30A 108.3 . . ?
C31 C30 H30B 108.3 . . ?
C29 C30 H30B 108.3 . . ?
H30A C30 H30B 107.4 . . ?
C32 C31 C30 113.5(3) . . ?
C32 C31 H31A 108.9 . . ?
C30 C31 H31A 108.9 . . ?
C32 C31 H31B 108.9 . . ?
C30 C31 H31B 108.9 . . ?
H31A C31 H31B 107.7 . . ?
C31 C32 H32A 109.5 . . ?
C31 C32 H32B 109.5 . . ?
H32A C32 H32B 109.5 . . ?
C31 C32 H32C 109.5 . . ?
H32A C32 H32C 109.5 . . ?
H32B C32 H32C 109.5 . . ?
C34 C33 C9 116.07(19) . . ?
C34 C33 H33A 108.3 . . ?
C9 C33 H33A 108.3 . . ?
C34 C33 H33B 108.3 . . ?
C9 C33 H33B 108.3 . . ?
H33A C33 H33B 107.4 . . ?
C33 C34 C35 113.7(2) . . ?
C33 C34 H34A 108.8 . . ?
C35 C34 H34A 108.8 . . ?
C33 C34 H34B 108.8 . . ?
C35 C34 H34B 108.8 . . ?
H34A C34 H34B 107.7 . . ?
C36 C35 C34 114.7(3) . . ?
C36 C35 H35A 108.6 . . ?
C34 C35 H35A 108.6 . . ?
C36 C35 H35B 108.6 . . ?
C34 C35 H35B 108.6 . . ?
H35A C35 H35B 107.6 . . ?
C35 C36 H36A 109.5 . . ?
C35 C36 H36B 109.5 . . ?
H36A C36 H36B 109.5 . . ?
C35 C36 H36C 109.5 . . ?
H36A C36 H36C 109.5 . . ?
H36B C36 H36C 109.5 . . ?
C46 C37 C38 100.92(19) 2_676 . ?
C46 C37 C51 111.8(2) 2_676 . ?
C38 C37 C51 111.10(19) . . ?
C46 C37 C47 112.8(2) 2_676 . ?
C38 C37 C47 111.2(2) . . ?
C51 C37 C47 108.91(19) . . ?
C39 C38 C40 120.9(2) . 2_676 ?
C39 C38 C37 128.3(2) . . ?
C40 C38 C37 110.8(2) 2_676 . ?
C38 C39 C40 118.5(2) . . ?
C38 C39 H39A 120.8 . . ?
C40 C39 H39A 120.8 . . ?
C39 C40 C38 120.6(2) . 2_676 ?
C39 C40 C41 131.0(2) . . ?
C38 C40 C41 108.4(2) 2_676 . ?
C42 C41 C46 120.7(3) . . ?
C42 C41 C40 131.1(2) . . ?
C46 C41 C40 108.2(2) . . ?
C43 C42 C41 119.0(3) . . ?
C43 C42 H42A 120.5 . . ?
C41 C42 H42A 120.5 . . ?
C42 C43 C44 120.5(3) . . ?
C42 C43 H43A 119.7 . . ?
C44 C43 H43A 119.7 . . ?
C43 C44 C45 121.0(3) . . ?
C43 C44 H44A 119.5 . . ?
C45 C44 H44A 119.5 . . ?
C44 C45 C46 119.0(3) . . ?
C44 C45 H45A 120.5 . . ?
C46 C45 H45A 120.5 . . ?
C45 C46 C41 119.7(3) . . ?
C45 C46 C37 128.6(3) . 2_676 ?
C41 C46 C37 111.7(2) . 2_676 ?
C48 C47 C37 116.7(2) . . ?
C48 C47 H47A 108.1 . . ?
C37 C47 H47A 108.1 . . ?
C48 C47 H47B 108.1 . . ?
C37 C47 H47B 108.1 . . ?
H47A C47 H47B 107.3 . . ?
C47 C48 C49 113.7(2) . . ?
C47 C48 H48A 108.8 . . ?
C49 C48 H48A 108.8 . . ?
C47 C48 H48B 108.8 . . ?
C49 C48 H48B 108.8 . . ?
H48A C48 H48B 107.7 . . ?
C50 C49 C48 114.9(3) . . ?
C50 C49 H49A 108.5 . . ?
C48 C49 H49A 108.5 . . ?
C50 C49 H49B 108.5 . . ?
C48 C49 H49B 108.5 . . ?
H49A C49 H49B 107.5 . . ?
C49 C50 H50A 109.5 . . ?
C49 C50 H50B 109.5 . . ?
H50A C50 H50B 109.5 . . ?
C49 C50 H50C 109.5 . . ?
H50A C50 H50C 109.5 . . ?
H50B C50 H50C 109.5 . . ?
C52 C51 C37 115.7(2) . . ?
C52 C51 H51A 108.3 . . ?
C37 C51 H51A 108.3 . . ?
C52 C51 H51B 108.3 . . ?
C37 C51 H51B 108.3 . . ?
H51A C51 H51B 107.4 . . ?
C53 C52 C51 116.4(6) . . ?
C53 C52 H52A 108.2 . . ?
C51 C52 H52A 108.2 . . ?
C53 C52 H52B 108.2 . . ?
C51 C52 H52B 108.2 . . ?
H52A C52 H52B 107.3 . . ?
C54 C53 C52 114.1(12) . . ?
C54 C53 H53A 108.7 . . ?
C52 C53 H53A 108.7 . . ?
C54 C53 H53B 108.7 . . ?
C52 C53 H53B 108.7 . . ?
H53A C53 H53B 107.6 . . ?
C53 C54 H54A 109.5 . . ?
C53 C54 H54B 109.5 . . ?
H54A C54 H54B 109.5 . . ?
C53 C54 H54C 109.5 . . ?
H54A C54 H54C 109.5 . . ?
H54B C54 H54C 109.5 . . ?
C54' C53' H53C 108.6 . . ?
C54' C53' H53D 108.6 . . ?
H53C C53' H53D 107.6 . . ?
C53' C54' H54D 109.5 . . ?
C53' C54' H54E 109.5 . . ?
H54D C54' H54E 109.5 . . ?
C53' C54' H54F 109.5 . . ?
H54D C54' H54F 109.5 . . ?
H54E C54' H54F 109.5 . . ?

loop_
_geom_bond_atom_site_label_1
_geom_bond_atom_site_label_2
_geom_bond_distance
_geom_bond_site_symmetry_2
_geom_bond_publ_flag
C1 C2 1.387(3) . ?
C1 C6 1.404(3) . ?
C1 C7 1.468(3) . ?
C2 C3 1.379(3) . ?
C2 H2A 0.9300 . ?
C3 C4 1.402(3) . ?
C3 C20 1.522(3) . ?
C4 C5 1.391(3) . ?
C4 C14 1.469(3) . ?
C5 C6 1.379(3) . ?
C5 H5A 0.9300 . ?
C6 C9 1.522(3) . ?
C7 C10 1.387(3) . ?
C7 C8 1.391(3) . ?
C8 C13 1.373(3) . ?
C8 C9 1.525(3) . ?
C9 C33 1.542(3) . ?
C9 C29 1.546(3) . ?
C10 C11 1.376(3) . ?
C10 H10A 0.9300 . ?
C11 C12 1.380(4) . ?
C11 H11A 0.9300 . ?
C12 C13 1.378(4) . ?
C12 H12A 0.9300 . ?
C13 H13A 0.9300 . ?
C14 C19 1.384(3) . ?
C14 C15 1.396(3) . ?
C15 C16 1.377(3) . ?
C15 C20 1.520(3) . ?
C16 C17 1.381(3) . ?
C16 H16A 0.9300 . ?
C17 C18 1.376(4) . ?
C17 H17A 0.9300 . ?
C18 C19 1.377(3) . ?
C18 H18A 0.9300 . ?
C19 H19A 0.9300 . ?
C20 C25 1.542(3) . ?
C20 C21 1.548(3) . ?
C21 C22 1.499(3) . ?
C21 H21A 0.9700 . ?
C21 H21B 0.9700 . ?
C22 C23 1.519(4) . ?
C22 H22A 0.9700 . ?
C22 H22B 0.9700 . ?
C23 C24 1.454(5) . ?
C23 H23A 0.9700 . ?
C23 H23B 0.9700 . ?
C24 H24A 0.9600 . ?
C24 H24B 0.9600 . ?
C24 H24C 0.9600 . ?
C25 C26 1.506(3) . ?
C25 H25A 0.9700 . ?
C25 H25B 0.9700 . ?
C26 C27 1.514(3) . ?
C26 H26A 0.9700 . ?
C26 H26B 0.9700 . ?
C27 C28 1.484(4) . ?
C27 H27A 0.9700 . ?
C27 H27B 0.9700 . ?
C28 H28A 0.9600 . ?
C28 H28B 0.9600 . ?
C28 H28C 0.9600 . ?
C29 C30 1.510(3) . ?
C29 H29A 0.9700 . ?
C29 H29B 0.9700 . ?
C30 C31 1.500(3) . ?
C30 H30A 0.9700 . ?
C30 H30B 0.9700 . ?
C31 C32 1.496(5) . ?
C31 H31A 0.9700 . ?
C31 H31B 0.9700 . ?
C32 H32A 0.9600 . ?
C32 H32B 0.9600 . ?
C32 H32C 0.9600 . ?
C33 C34 1.508(3) . ?
C33 H33A 0.9700 . ?
C33 H33B 0.9700 . ?
C34 C35 1.513(3) . ?
C34 H34A 0.9700 . ?
C34 H34B 0.9700 . ?
C35 C36 1.508(4) . ?
C35 H35A 0.9700 . ?
C35 H35B 0.9700 . ?
C36 H36A 0.9600 . ?
C36 H36B 0.9600 . ?
C36 H36C 0.9600 . ?
C37 C46 1.517(4) 2_676 ?
C37 C38 1.526(3) . ?
C37 C51 1.541(3) . ?
C37 C47 1.543(3) . ?
C38 C39 1.375(3) . ?
C38 C40 1.404(3) 2_676 ?
C39 C40 1.388(3) . ?
C39 H39A 0.9300 . ?
C40 C38 1.404(3) 2_676 ?
C40 C41 1.468(3) . ?
C41 C42 1.389(4) . ?
C41 C46 1.394(3) . ?
C42 C43 1.375(4) . ?
C42 H42A 0.9300 . ?
C43 C44 1.381(5) . ?
C43 H43A 0.9300 . ?
C44 C45 1.382(4) . ?
C44 H44A 0.9300 . ?
C45 C46 1.388(4) . ?
C45 H45A 0.9300 . ?
C46 C37 1.517(4) 2_676 ?
C47 C48 1.508(3) . ?
C47 H47A 0.9700 . ?
C47 H47B 0.9700 . ?
C48 C49 1.509(4) . ?
C48 H48A 0.9700 . ?
C48 H48B 0.9700 . ?
C49 C50 1.494(4) . ?
C49 H49A 0.9700 . ?
C49 H49B 0.9700 . ?
C50 H50A 0.9600 . ?
C50 H50B 0.9600 . ?
C50 H50C 0.9600 . ?
C51 C52 1.518(4) . ?
C51 H51A 0.9700 . ?
C51 H51B 0.9700 . ?
C52 C53 1.502(16) . ?
C52 H52A 0.9700 . ?
C52 H52B 0.9700 . ?
C53 C54 1.48(2) . ?
C53 H53A 0.9700 . ?
C53 H53B 0.9700 . ?
C54 H54A 0.9600 . ?
C54 H54B 0.9600 . ?
C54 H54C 0.9600 . ?
C53' C54' 1.43(3) . ?
C53' H53C 0.9700 . ?
C53' H53D 0.9700 . ?
C54' H54D 0.9600 . ?
C54' H54E 0.9600 . ?
C54' H54F 0.9600 . ?

loop_
_geom_torsion_atom_site_label_1
_geom_torsion_atom_site_label_2
_geom_torsion_atom_site_label_3
_geom_torsion_atom_site_label_4
_geom_torsion
_geom_torsion_site_symmetry_1
_geom_torsion_site_symmetry_2
_geom_torsion_site_symmetry_3
_geom_torsion_site_symmetry_4
_geom_torsion_publ_flag
C6 C1 C2 C3 -0.9(3) . . . . ?
C7 C1 C2 C3 178.93(18) . . . . ?
C1 C2 C3 C4 -0.4(3) . . . . ?
C1 C2 C3 C20 -177.68(18) . . . . ?
C2 C3 C4 C5 1.4(3) . . . . ?
C20 C3 C4 C5 179.11(17) . . . . ?
C2 C3 C4 C14 -178.81(17) . . . . ?
C20 C3 C4 C14 -1.1(2) . . . . ?
C3 C4 C5 C6 -1.1(3) . . . . ?
C14 C4 C5 C6 179.17(18) . . . . ?
C4 C5 C6 C1 -0.2(3) . . . . ?
C4 C5 C6 C9 178.70(18) . . . . ?
C2 C1 C6 C5 1.2(3) . . . . ?
C7 C1 C6 C5 -178.66(17) . . . . ?
C2 C1 C6 C9 -177.90(17) . . . . ?
C7 C1 C6 C9 2.3(2) . . . . ?
C2 C1 C7 C10 -1.1(3) . . . . ?
C6 C1 C7 C10 178.68(19) . . . . ?
C2 C1 C7 C8 178.33(19) . . . . ?
C6 C1 C7 C8 -1.9(2) . . . . ?
C10 C7 C8 C13 1.1(3) . . . . ?
C1 C7 C8 C13 -178.46(19) . . . . ?
C10 C7 C8 C9 -179.74(17) . . . . ?
C1 C7 C8 C9 0.7(2) . . . . ?
C5 C6 C9 C8 179.28(19) . . . . ?
C1 C6 C9 C8 -1.7(2) . . . . ?
C5 C6 C9 C33 60.1(3) . . . . ?
C1 C6 C9 C33 -120.88(19) . . . . ?
C5 C6 C9 C29 -63.1(3) . . . . ?
C1 C6 C9 C29 115.87(19) . . . . ?
C13 C8 C9 C6 179.7(2) . . . . ?
C7 C8 C9 C6 0.6(2) . . . . ?
C13 C8 C9 C33 -61.1(3) . . . . ?
C7 C8 C9 C33 119.79(19) . . . . ?
C13 C8 C9 C29 62.1(3) . . . . ?
C7 C8 C9 C29 -117.04(19) . . . . ?
C8 C7 C10 C11 -0.6(3) . . . . ?
C1 C7 C10 C11 178.8(2) . . . . ?
C7 C10 C11 C12 -0.2(3) . . . . ?
C10 C11 C12 C13 0.5(4) . . . . ?
C7 C8 C13 C12 -0.7(3) . . . . ?
C9 C8 C13 C12 -179.8(2) . . . . ?
C11 C12 C13 C8 0.0(4) . . . . ?
C5 C4 C14 C19 0.8(4) . . . . ?
C3 C4 C14 C19 -179.0(2) . . . . ?
C5 C4 C14 C15 -179.69(19) . . . . ?
C3 C4 C14 C15 0.5(2) . . . . ?
C19 C14 C15 C16 -0.2(3) . . . . ?
C4 C14 C15 C16 -179.77(19) . . . . ?
C19 C14 C15 C20 179.83(18) . . . . ?
C4 C14 C15 C20 0.2(2) . . . . ?
C14 C15 C16 C17 0.0(3) . . . . ?
C20 C15 C16 C17 -180.0(2) . . . . ?
C15 C16 C17 C18 0.2(4) . . . . ?
C16 C17 C18 C19 -0.3(4) . . . . ?
C17 C18 C19 C14 0.2(4) . . . . ?
C15 C14 C19 C18 0.1(3) . . . . ?
C4 C14 C19 C18 179.6(2) . . . . ?
C16 C15 C20 C3 179.2(2) . . . . ?
C14 C15 C20 C3 -0.8(2) . . . . ?
C16 C15 C20 C25 -62.6(3) . . . . ?
C14 C15 C20 C25 117.36(19) . . . . ?
C16 C15 C20 C21 58.8(3) . . . . ?
C14 C15 C20 C21 -121.17(19) . . . . ?
C2 C3 C20 C15 178.66(19) . . . . ?
C4 C3 C20 C15 1.2(2) . . . . ?
C2 C3 C20 C25 60.1(3) . . . . ?
C4 C3 C20 C25 -117.36(19) . . . . ?
C2 C3 C20 C21 -61.7(3) . . . . ?
C4 C3 C20 C21 120.80(19) . . . . ?
C15 C20 C21 C22 52.7(3) . . . . ?
C3 C20 C21 C22 -60.7(3) . . . . ?
C25 C20 C21 C22 175.9(2) . . . . ?
C20 C21 C22 C23 -171.5(2) . . . . ?
C21 C22 C23 C24 171.9(3) . . . . ?
C15 C20 C25 C26 -55.6(3) . . . . ?
C3 C20 C25 C26 56.6(3) . . . . ?
C21 C20 C25 C26 -179.0(2) . . . . ?
C20 C25 C26 C27 -178.3(2) . . . . ?
C25 C26 C27 C28 -176.9(3) . . . . ?
C6 C9 C29 C30 -59.6(3) . . . . ?
C8 C9 C29 C30 51.9(3) . . . . ?
C33 C9 C29 C30 176.1(2) . . . . ?
C9 C29 C30 C31 178.1(2) . . . . ?
C29 C30 C31 C32 177.2(3) . . . . ?
C6 C9 C33 C34 58.2(3) . . . . ?
C8 C9 C33 C34 -54.4(3) . . . . ?
C29 C9 C33 C34 -178.03(19) . . . . ?
C9 C33 C34 C35 -179.99(19) . . . . ?
C33 C34 C35 C36 -177.4(2) . . . . ?
C46 C37 C38 C39 -179.6(2) 2_676 . . . ?
C51 C37 C38 C39 61.8(3) . . . . ?
C47 C37 C38 C39 -59.7(3) . . . . ?
C46 C37 C38 C40 0.3(2) 2_676 . . 2_676 ?
C51 C37 C38 C40 -118.3(2) . . . 2_676 ?
C47 C37 C38 C40 120.2(2) . . . 2_676 ?
C40 C38 C39 C40 0.3(4) 2_676 . . . ?
C37 C38 C39 C40 -179.8(2) . . . . ?
C38 C39 C40 C38 -0.3(4) . . . 2_676 ?
C38 C39 C40 C41 179.9(2) . . . . ?
C39 C40 C41 C42 1.0(4) . . . . ?
C38 C40 C41 C42 -178.9(2) 2_676 . . . ?
C39 C40 C41 C46 -179.9(2) . . . . ?
C38 C40 C41 C46 0.3(3) 2_676 . . . ?
C46 C41 C42 C43 0.2(4) . . . . ?
C40 C41 C42 C43 179.3(2) . . . . ?
C41 C42 C43 C44 -0.1(4) . . . . ?
C42 C43 C44 C45 -0.5(5) . . . . ?
C43 C44 C45 C46 1.0(4) . . . . ?
C44 C45 C46 C41 -0.8(4) . . . . ?
C44 C45 C46 C37 -179.1(2) . . . 2_676 ?
C42 C41 C46 C45 0.2(4) . . . . ?
C40 C41 C46 C45 -179.0(2) . . . . ?
C42 C41 C46 C37 178.7(2) . . . 2_676 ?
C40 C41 C46 C37 -0.5(3) . . . 2_676 ?
C46 C37 C47 C48 61.4(3) 2_676 . . . ?
C38 C37 C47 C48 -51.1(3) . . . . ?
C51 C37 C47 C48 -173.8(2) . . . . ?
C37 C47 C48 C49 179.4(2) . . . . ?
C47 C48 C49 C50 -173.2(3) . . . . ?
C46 C37 C51 C52 -55.7(3) 2_676 . . . ?
C38 C37 C51 C52 56.2(3) . . . . ?
C47 C37 C51 C52 179.0(2) . . . . ?
C37 C51 C52 C53 170.8(8) . . . . ?
C51 C52 C53 C54 176.1(9) . . . . ?
